data_7024731
loop_
_publ_author_name
'Partyka, David V.'
'Updegraff, 3rd, James B'
'Zeller, Matthias'
'Hunter, Allen D.'
'Gray, Thomas G.'

_publ_section_title
;
 Gold(I) halide complexes of bis(diphenylphosphine)diphenyl ether ligands:
 a balance of ligand strain and non-covalent interactions.
;
_journal_issue 22
_journal_name_full 'Dalton transactions (Cambridge, England : 2003)'
_journal_page_first 5388
_journal_page_last 5397
_journal_paper_doi 10.1039/b920717a
_journal_volume 39
_journal_year 2010
_chemical_formula_sum 'C37 H29 Au2 Br2 Cl3 O P2'
_chemical_formula_weight 1211.65
_chemical_name_systematic
;
?
;
_space_group_IT_number 14
_symmetry_cell_setting monoclinic
_symmetry_space_group_name_Hall '-P 2ybc'
_symmetry_space_group_name_H-M 'P 1 21/c 1'
_atom_sites_solution_hydrogens geom
_atom_sites_solution_primary direct
_atom_sites_solution_secondary difmap
_audit_creation_method SHELXL-97
_cell_angle_alpha 90.00
_cell_angle_beta 102.957(5)
_cell_angle_gamma 90.00
_cell_formula_units_Z 4
_cell_length_a 8.981(3)
_cell_length_b 20.448(7)
_cell_length_c 19.993(7)
_cell_measurement_reflns_used 7478
_cell_measurement_temperature 100(2)
_cell_measurement_theta_max 31.88
_cell_measurement_theta_min 2.25
_cell_volume 3578(2)
_computing_cell_refinement 'Apex2 v2008.2-4 '
_computing_data_collection 'Apex2 v2008.2-4 (Bruker, 2008)'
_computing_data_reduction 'Apex2 v2008.2-4 '
_computing_molecular_graphics 'SHELXTL 6.14'
_computing_publication_material 'SHELXTL 6.14'
_computing_structure_refinement 'SHELXTL 6.14'
_computing_structure_solution 'SHELXTL 6.14 (Bruker, 2000-2003)'
_diffrn_ambient_temperature 100(2)
_diffrn_measured_fraction_theta_full 0.998
_diffrn_measured_fraction_theta_max 0.998
_diffrn_measurement_device_type 'Bruker AXS SMART APEX CCD diffractometer'
_diffrn_measurement_method '\w scans'
_diffrn_radiation_monochromator graphite
_diffrn_radiation_source 'fine-focus sealed tube'
_diffrn_radiation_type MoK\a
_diffrn_radiation_wavelength 0.71073
_diffrn_reflns_av_R_equivalents 0.1144
_diffrn_reflns_av_sigmaI/netI 0.1333
_diffrn_reflns_limit_h_max 11
_diffrn_reflns_limit_h_min -11
_diffrn_reflns_limit_k_max 25
_diffrn_reflns_limit_k_min -27
_diffrn_reflns_limit_l_max 26
_diffrn_reflns_limit_l_min -26
_diffrn_reflns_number 28618
_diffrn_reflns_theta_full 28.28
_diffrn_reflns_theta_max 28.28
_diffrn_reflns_theta_min 1.00
_diffrn_standards_number 0
_exptl_absorpt_coefficient_mu 10.769
_exptl_absorpt_correction_T_max 0.524
_exptl_absorpt_correction_T_min 0.201
_exptl_absorpt_correction_type multi-scan
_exptl_absorpt_process_details 'Apex2 v2008.2-4 (Bruker, 2008)'
_exptl_crystal_colour colourless
_exptl_crystal_density_diffrn 2.249
_exptl_crystal_density_method 'not measured'
_exptl_crystal_description plate
_exptl_crystal_F_000 2272
_exptl_crystal_size_max 0.21
_exptl_crystal_size_mid 0.18
_exptl_crystal_size_min 0.06
_refine_diff_density_max 4.824
_refine_diff_density_min -2.875
_refine_diff_density_rms 0.418
_refine_ls_extinction_method none
_refine_ls_goodness_of_fit_ref 1.031
_refine_ls_hydrogen_treatment constr
_refine_ls_matrix_type full
_refine_ls_number_parameters 425
_refine_ls_number_reflns 8965
_refine_ls_number_restraints 234
_refine_ls_restrained_S_all 1.020
_refine_ls_R_factor_all 0.1223
_refine_ls_R_factor_gt 0.0813
_refine_ls_shift/su_max 0.001
_refine_ls_shift/su_mean 0.000
_refine_ls_structure_factor_coef Fsqd
_refine_ls_weighting_details 'calc w=1/[\s^2^(Fo^2^)+(0.0891P)^2^+63.8405P] where P=(Fo^2^+2Fc^2^)/3'
_refine_ls_weighting_scheme calc
_refine_ls_wR_factor_gt 0.1749
_refine_ls_wR_factor_ref 0.1974
_reflns_number_gt 6440
_reflns_number_total 8965
_reflns_threshold_expression I>2\s(I)
_cod_data_source_file b920717a.txt
_cod_data_source_block 08mz221_0m
_cod_depositor_comments
;
The following automatic conversions were performed:

'_symmetry_cell_setting' value 'Monoclinic' changed to 'monoclinic'
according to /home/saulius/struct/CIF-dictionaries/cif_core.dic
dictionary named 'cif_core.dic' version 2.4.2 from 2011-04-26.

Automatic conversion script
Id: cif_fix_values 1891 2012-01-12 08:04:46Z andrius 
;
_cod_original_sg_symbol_H-M P2(1)/c
_cod_database_code 7024731

loop_
_symmetry_equiv_pos_as_xyz
'x, y, z'
'-x, y+1/2, -z+1/2'
'-x, -y, -z'
'x, -y-1/2, z-1/2'

loop_
_atom_site_label
_atom_site_type_symbol
_atom_site_fract_x
_atom_site_fract_y
_atom_site_fract_z
_atom_site_U_iso_or_equiv
_atom_site_adp_type
_atom_site_occupancy
_atom_site_symmetry_multiplicity
_atom_site_calc_flag
_atom_site_refinement_flags
Au1 Au 0.82966(8) 0.78722(4) 0.28744(4) 0.02233(18) Uani 1 1 d .
Au2 Au 0.66821(8) 0.66034(4) 0.28930(4) 0.02258(18) Uani 1 1 d .
C1 C 0.733(2) 0.9261(10) 0.3420(10) 0.029(3) Uani 1 1 d U
C2 C 0.823(2) 0.9505(10) 0.2982(10) 0.031(4) Uani 1 1 d U
H2 H 0.8931 0.9222 0.2832 0.037 Uiso 1 1 calc R
C3 C 0.811(3) 1.0162(11) 0.2763(11) 0.038(4) Uani 1 1 d U
H3 H 0.8709 1.0321 0.2462 0.045 Uiso 1 1 calc R
C4 C 0.711(3) 1.0571(11) 0.2991(10) 0.035(4) Uani 1 1 d U
H4 H 0.7064 1.1019 0.2865 0.042 Uiso 1 1 calc R
C5 C 0.615(3) 1.0330(11) 0.3412(11) 0.034(4) Uani 1 1 d U
H5 H 0.5397 1.0607 0.3529 0.041 Uiso 1 1 calc R
C6 C 0.630(2) 0.9715(10) 0.3645(10) 0.025(3) Uani 1 1 d U
H6 H 0.5725 0.9572 0.3962 0.031 Uiso 1 1 calc R
C7 C 0.567(2) 0.8244(10) 0.3900(10) 0.023(3) Uani 1 1 d U
C8 C 0.549(2) 0.8299(11) 0.4559(10) 0.027(3) Uani 1 1 d U
H8 H 0.6329 0.8412 0.4919 0.033 Uiso 1 1 calc R
C9 C 0.407(2) 0.8189(11) 0.4697(12) 0.033(4) Uani 1 1 d U
H9 H 0.3947 0.8204 0.5157 0.039 Uiso 1 1 calc R
C10 C 0.281(3) 0.8055(11) 0.4159(11) 0.035(4) Uani 1 1 d U
H10 H 0.1825 0.7987 0.4252 0.041 Uiso 1 1 calc R
C11 C 0.299(2) 0.8025(11) 0.3521(11) 0.034(4) Uani 1 1 d U
H11 H 0.2124 0.7956 0.3157 0.040 Uiso 1 1 calc R
C12 C 0.439(2) 0.8089(10) 0.3374(11) 0.028(3) Uani 1 1 d U
H12 H 0.4499 0.8029 0.2917 0.034 Uiso 1 1 calc R
C13 C 0.888(2) 0.8383(10) 0.4479(9) 0.020(3) Uani 1 1 d U
C14 C 0.972(2) 0.8920(10) 0.4761(9) 0.024(3) Uani 1 1 d U
H14 H 0.9540 0.9336 0.4546 0.029 Uiso 1 1 calc R
C15 C 1.082(2) 0.8843(10) 0.5358(9) 0.022(3) Uani 1 1 d U
H15 H 1.1397 0.9212 0.5558 0.027 Uiso 1 1 calc R
C16 C 1.110(2) 0.8240(11) 0.5672(9) 0.026(3) Uani 1 1 d U
H16 H 1.1865 0.8197 0.6082 0.031 Uiso 1 1 calc R
C17 C 1.027(2) 0.7702(11) 0.5392(9) 0.026(3) Uani 1 1 d U
H17 H 1.0496 0.7282 0.5593 0.032 Uiso 1 1 calc R
C18 C 0.910(2) 0.7785(9) 0.4804(8) 0.019(3) Uani 1 1 d U
C19 C 0.769(2) 0.6784(10) 0.4862(10) 0.022(3) Uani 1 1 d U
C20 C 0.728(2) 0.6921(11) 0.5475(10) 0.027(3) Uani 1 1 d U
H20 H 0.7357 0.7353 0.5656 0.032 Uiso 1 1 calc R
C21 C 0.676(2) 0.6413(11) 0.5814(10) 0.029(3) Uani 1 1 d U
H21 H 0.6503 0.6495 0.6242 0.035 Uiso 1 1 calc R
C22 C 0.661(2) 0.5804(11) 0.5553(11) 0.031(4) Uani 1 1 d U
H22 H 0.6211 0.5464 0.5786 0.038 Uiso 1 1 calc R
C23 C 0.703(2) 0.5677(11) 0.4941(10) 0.027(3) Uani 1 1 d U
H23 H 0.6957 0.5242 0.4770 0.033 Uiso 1 1 calc R
C24 C 0.757(2) 0.6160(11) 0.4571(10) 0.025(3) Uani 1 1 d U
C25 C 1.013(2) 0.6192(11) 0.3954(10) 0.029(3) Uani 1 1 d U
C26 C 1.083(2) 0.6319(12) 0.3439(11) 0.031(3) Uani 1 1 d U
H26 H 1.0238 0.6337 0.2981 0.037 Uiso 1 1 calc R
C27 C 1.240(2) 0.6423(11) 0.3561(11) 0.031(4) Uani 1 1 d U
H27 H 1.2877 0.6542 0.3200 0.037 Uiso 1 1 calc R
C28 C 1.323(2) 0.6349(12) 0.4215(11) 0.035(4) Uani 1 1 d U
H28 H 1.4302 0.6417 0.4310 0.042 Uiso 1 1 calc R
C29 C 1.255(2) 0.6177(12) 0.4744(12) 0.035(4) Uani 1 1 d U
H29 H 1.3151 0.6099 0.5192 0.042 Uiso 1 1 calc R
C30 C 1.099(2) 0.6121(12) 0.4611(11) 0.033(4) Uani 1 1 d U
H30 H 1.0496 0.6032 0.4976 0.039 Uiso 1 1 calc R
C31 C 0.786(2) 0.5164(11) 0.3600(10) 0.029(4) Uani 1 1 d U
C32 C 0.908(3) 0.4737(10) 0.3716(10) 0.028(3) Uani 1 1 d U
H32 H 1.0076 0.4901 0.3904 0.033 Uiso 1 1 calc R
C33 C 0.891(3) 0.4100(10) 0.3571(10) 0.031(4) Uani 1 1 d U
H33 H 0.9773 0.3821 0.3642 0.037 Uiso 1 1 calc R
C34 C 0.745(3) 0.3846(10) 0.3315(10) 0.030(4) Uani 1 1 d U
H34 H 0.7297 0.3393 0.3218 0.036 Uiso 1 1 calc R
C35 C 0.622(3) 0.4284(11) 0.3205(10) 0.036(4) Uani 1 1 d U
H35 H 0.5221 0.4119 0.3028 0.043 Uiso 1 1 calc R
C36 C 0.639(3) 0.4943(11) 0.3343(10) 0.035(4) Uani 1 1 d U
H36 H 0.5538 0.5231 0.3264 0.042 Uiso 1 1 calc R
C37 C 0.813(3) 0.5229(13) 0.1168(10) 0.041(5) Uani 1 1 d U
H37 H 0.9186 0.5151 0.1105 0.050 Uiso 1 1 calc R
Cl1 Cl 0.7861(8) 0.4701(4) 0.1825(3) 0.0536(18) Uani 1 1 d .
Cl2 Cl 0.8049(10) 0.6033(4) 0.1418(4) 0.062(2) Uani 1 1 d .
Cl3 Cl 0.6918(8) 0.5055(4) 0.0408(3) 0.0519(17) Uani 1 1 d U
Br1 Br 0.9627(2) 0.74878(11) 0.20352(10) 0.0293(4) Uani 1 1 d .
Br2 Br 0.5017(2) 0.71121(11) 0.19153(10) 0.0321(5) Uani 1 1 d .
O1 O 0.8242(14) 0.7255(7) 0.4483(6) 0.022(2) Uani 1 1 d U
P1 P 0.7454(5) 0.8429(3) 0.3677(2) 0.0216(10) Uani 1 1 d .
P2 P 0.8089(6) 0.6042(2) 0.3768(2) 0.0191(10) Uani 1 1 d .

loop_
_atom_site_aniso_label
_atom_site_aniso_U_11
_atom_site_aniso_U_22
_atom_site_aniso_U_33
_atom_site_aniso_U_23
_atom_site_aniso_U_13
_atom_site_aniso_U_12
Au1 0.0190(3) 0.0239(4) 0.0231(3) 0.0001(3) 0.0028(3) -0.0025(3)
Au2 0.0141(3) 0.0207(4) 0.0286(3) 0.0015(3) -0.0043(3) -0.0007(3)
C1 0.027(7) 0.020(7) 0.035(7) 0.003(6) -0.004(6) -0.001(6)
C2 0.030(7) 0.023(7) 0.037(7) -0.002(6) 0.001(6) -0.005(6)
C3 0.041(8) 0.029(8) 0.040(7) 0.000(6) -0.001(7) -0.006(7)
C4 0.039(8) 0.025(8) 0.035(7) 0.001(6) -0.005(6) -0.002(7)
C5 0.031(7) 0.026(8) 0.039(7) 0.001(6) -0.003(6) -0.001(7)
C6 0.027(7) 0.016(7) 0.030(7) -0.002(6) 0.000(6) -0.001(6)
C7 0.016(6) 0.020(7) 0.035(7) 0.006(6) 0.006(6) -0.003(6)
C8 0.017(6) 0.029(8) 0.037(7) 0.005(6) 0.008(6) 0.004(6)
C9 0.016(7) 0.035(8) 0.047(7) -0.001(7) 0.006(6) 0.001(6)
C10 0.018(7) 0.038(8) 0.048(7) 0.000(7) 0.009(6) -0.002(7)
C11 0.023(7) 0.032(8) 0.045(7) 0.000(7) 0.005(6) -0.007(7)
C12 0.019(7) 0.026(8) 0.039(7) 0.003(6) 0.005(6) -0.003(6)
C13 0.014(6) 0.020(7) 0.024(6) -0.003(5) 0.003(5) 0.000(6)
C14 0.012(6) 0.027(7) 0.032(6) 0.001(6) 0.002(5) 0.001(6)
C15 0.007(6) 0.034(8) 0.025(6) 0.003(6) 0.003(5) 0.002(6)
C16 0.015(6) 0.038(8) 0.025(6) 0.005(6) 0.008(5) 0.006(6)
C17 0.022(7) 0.032(8) 0.025(6) 0.004(6) 0.005(5) 0.008(6)
C18 0.014(5) 0.022(6) 0.021(5) 0.002(5) 0.006(5) -0.002(5)
C19 0.009(5) 0.025(6) 0.031(6) 0.001(5) 0.002(5) -0.001(5)
C20 0.016(6) 0.030(7) 0.034(6) 0.000(6) 0.005(6) -0.008(6)
C21 0.017(7) 0.034(8) 0.037(7) -0.004(6) 0.007(6) -0.011(6)
C22 0.022(7) 0.032(8) 0.040(7) -0.003(6) 0.006(6) -0.003(7)
C23 0.017(6) 0.023(7) 0.041(7) -0.003(6) 0.005(6) -0.004(6)
C24 0.014(6) 0.027(7) 0.032(7) 0.000(6) 0.001(5) 0.003(6)
C25 0.014(6) 0.037(8) 0.037(7) -0.003(6) 0.007(6) -0.003(6)
C26 0.015(7) 0.040(8) 0.038(7) 0.002(7) 0.009(6) 0.001(6)
C27 0.016(7) 0.038(8) 0.041(7) 0.002(7) 0.009(6) 0.002(6)
C28 0.018(7) 0.039(8) 0.045(7) 0.000(7) 0.003(6) 0.006(7)
C29 0.019(7) 0.036(8) 0.047(7) 0.004(7) 0.001(6) 0.007(7)
C30 0.018(7) 0.038(8) 0.041(7) 0.000(7) 0.006(6) 0.003(7)
C31 0.029(7) 0.021(8) 0.032(7) -0.005(6) -0.003(6) -0.001(6)
C32 0.031(7) 0.016(7) 0.032(6) -0.006(6) -0.001(6) 0.005(6)
C33 0.038(7) 0.016(7) 0.034(7) 0.002(6) 0.000(6) 0.007(6)
C34 0.041(8) 0.012(7) 0.031(7) -0.001(6) -0.003(6) 0.000(6)
C35 0.037(8) 0.028(8) 0.038(7) -0.003(6) -0.003(6) -0.005(7)
C36 0.035(8) 0.029(8) 0.034(7) -0.007(6) -0.005(6) -0.004(7)
C37 0.039(11) 0.062(13) 0.024(9) -0.014(9) 0.010(8) -0.012(11)
Cl1 0.038(3) 0.072(5) 0.049(3) 0.021(3) 0.006(3) -0.010(3)
Cl2 0.081(6) 0.043(4) 0.067(4) -0.018(3) 0.025(4) -0.003(4)
Cl3 0.045(4) 0.061(5) 0.046(3) -0.005(3) 0.002(3) -0.011(3)
Br1 0.0297(10) 0.0350(12) 0.0249(9) -0.0025(8) 0.0095(8) -0.0006(9)
Br2 0.0228(10) 0.0274(12) 0.0374(10) 0.0025(9) -0.0117(8) -0.0004(9)
O1 0.012(5) 0.023(6) 0.026(5) -0.001(5) -0.004(4) -0.005(4)
P1 0.016(2) 0.020(3) 0.027(2) -0.001(2) -0.0004(18) -0.002(2)
P2 0.016(2) 0.008(2) 0.030(2) 0.0010(18) -0.0013(18) 0.0022(19)

loop_
_atom_type_symbol
_atom_type_description
_atom_type_scat_dispersion_real
_atom_type_scat_dispersion_imag
_atom_type_scat_source
C C 0.0033 0.0016 'International Tables Vol C Tables 4.2.6.8 and 6.1.1.4'
H H 0.0000 0.0000 'International Tables Vol C Tables 4.2.6.8 and 6.1.1.4'
O O 0.0106 0.0060 'International Tables Vol C Tables 4.2.6.8 and 6.1.1.4'
P P 0.1023 0.0942 'International Tables Vol C Tables 4.2.6.8 and 6.1.1.4'
Br Br -0.2901 2.4595 'International Tables Vol C Tables 4.2.6.8 and 6.1.1.4'
Au Au -2.0133 8.8022 'International Tables Vol C Tables 4.2.6.8 and 6.1.1.4'
Cl Cl 0.1484 0.1585 'International Tables Vol C Tables 4.2.6.8 and 6.1.1.4'

loop_
_geom_angle_atom_site_label_1
_geom_angle_atom_site_label_2
_geom_angle_atom_site_label_3
_geom_angle
P1 Au1 Br1 166.24(15)
P1 Au1 Au2 100.98(14)
Br1 Au1 Au2 92.50(6)
P2 Au2 Br2 174.32(14)
P2 Au2 Au1 105.44(13)
Br2 Au2 Au1 80.17(6)
C2 C1 C6 117.5(19)
C2 C1 P1 120.9(17)
C6 C1 P1 121.7(17)
C1 C2 C3 121(2)
C1 C2 H2 119.5
C3 C2 H2 119.5
C4 C3 C2 119(2)
C4 C3 H3 120.4
C2 C3 H3 120.4
C3 C4 C5 121(2)
C3 C4 H4 119.6
C5 C4 H4 119.6
C6 C5 C4 120(2)
C6 C5 H5 119.9
C4 C5 H5 119.9
C5 C6 C1 121(2)
C5 C6 H6 119.5
C1 C6 H6 119.5
C8 C7 C12 118.7(19)
C8 C7 P1 121.9(15)
C12 C7 P1 119.2(15)
C7 C8 C9 120(2)
C7 C8 H8 120.1
C9 C8 H8 120.1
C8 C9 C10 120(2)
C8 C9 H9 120.0
C10 C9 H9 120.0
C11 C10 C9 119(2)
C11 C10 H10 120.3
C9 C10 H10 120.3
C10 C11 C12 122(2)
C10 C11 H11 119.1
C12 C11 H11 119.1
C11 C12 C7 120(2)
C11 C12 H12 120.0
C7 C12 H12 120.0
C14 C13 C18 120.5(17)
C14 C13 P1 122.2(15)
C18 C13 P1 117.3(14)
C13 C14 C15 119.0(19)
C13 C14 H14 120.5
C15 C14 H14 120.5
C14 C15 C16 121.1(19)
C14 C15 H15 119.4
C16 C15 H15 119.4
C17 C16 C15 120.3(17)
C17 C16 H16 119.9
C15 C16 H16 119.9
C16 C17 C18 118.7(18)
C16 C17 H17 120.7
C18 C17 H17 120.7
C13 C18 O1 117.8(15)
C13 C18 C17 120.2(17)
O1 C18 C17 121.6(17)
C20 C19 O1 122.9(18)
C20 C19 C24 122.8(19)
O1 C19 C24 114.3(17)
C21 C20 C19 118(2)
C21 C20 H20 121.0
C19 C20 H20 121.0
C22 C21 C20 122(2)
C22 C21 H21 119.2
C20 C21 H21 119.2
C21 C22 C23 119(2)
C21 C22 H22 120.3
C23 C22 H22 120.3
C24 C23 C22 122(2)
C24 C23 H23 118.8
C22 C23 H23 118.8
C23 C24 C19 115.7(18)
C23 C24 P2 125.3(17)
C19 C24 P2 119.0(16)
C26 C25 C30 119.6(19)
C26 C25 P2 120.0(15)
C30 C25 P2 120.2(16)
C25 C26 C27 122(2)
C25 C26 H26 119.2
C27 C26 H26 119.2
C28 C27 C26 118(2)
C28 C27 H27 121.1
C26 C27 H27 121.1
C27 C28 C29 122(2)
C27 C28 H28 119.2
C29 C28 H28 119.2
C30 C29 C28 119(2)
C30 C29 H29 120.6
C28 C29 H29 120.6
C29 C30 C25 120(2)
C29 C30 H30 119.8
C25 C30 H30 119.8
C32 C31 C36 121(2)
C32 C31 P2 122.6(16)
C36 C31 P2 116.6(17)
C33 C32 C31 122(2)
C33 C32 H32 119.0
C31 C32 H32 119.0
C32 C33 C34 120(2)
C32 C33 H33 120.1
C34 C33 H33 120.1
C33 C34 C35 117.4(19)
C33 C34 H34 121.3
C35 C34 H34 121.3
C36 C35 C34 123(2)
C36 C35 H35 118.4
C34 C35 H35 118.4
C35 C36 C31 117(2)
C35 C36 H36 121.7
C31 C36 H36 121.7
Cl3 C37 Cl2 113.6(15)
Cl3 C37 Cl1 111.9(14)
Cl2 C37 Cl1 110.4(11)
Cl3 C37 H37 106.8
Cl2 C37 H37 106.8
Cl1 C37 H37 106.8
C19 O1 C18 121.0(13)
C1 P1 C7 105.9(10)
C1 P1 C13 106.8(9)
C7 P1 C13 105.2(9)
C1 P1 Au1 106.8(8)
C7 P1 Au1 122.4(7)
C13 P1 Au1 108.8(6)
C24 P2 C25 104.5(9)
C24 P2 C31 104.8(10)
C25 P2 C31 105.7(10)
C24 P2 Au2 114.7(7)
C25 P2 Au2 116.2(7)
C31 P2 Au2 109.9(6)

loop_
_geom_bond_atom_site_label_1
_geom_bond_atom_site_label_2
_geom_bond_distance
Au1 P1 2.234(5)
Au1 Br1 2.400(2)
Au1 Au2 2.9764(13)
Au2 P2 2.233(5)
Au2 Br2 2.414(2)
C1 C2 1.41(3)
C1 C6 1.45(3)
C1 P1 1.77(2)
C2 C3 1.41(3)
C2 H2 0.9500
C3 C4 1.37(3)
C3 H3 0.9500
C4 C5 1.42(3)
C4 H4 0.9500
C5 C6 1.34(3)
C5 H5 0.9500
C6 H6 0.9500
C7 C8 1.37(3)
C7 C12 1.41(3)
C7 P1 1.80(2)
C8 C9 1.38(3)
C8 H8 0.9500
C9 C10 1.40(3)
C9 H9 0.9500
C10 C11 1.32(3)
C10 H10 0.9500
C11 C12 1.36(3)
C11 H11 0.9500
C12 H12 0.9500
C13 C14 1.38(3)
C13 C18 1.38(3)
C13 P1 1.817(17)
C14 C15 1.38(2)
C14 H14 0.9500
C15 C16 1.38(3)
C15 H15 0.9500
C16 C17 1.37(3)
C16 H16 0.9500
C17 C18 1.40(2)
C17 H17 0.9500
C18 O1 1.40(2)
C19 C20 1.38(3)
C19 O1 1.38(2)
C19 C24 1.40(3)
C20 C21 1.38(3)
C20 H20 0.9500
C21 C22 1.35(3)
C21 H21 0.9500
C22 C23 1.38(3)
C22 H22 0.9500
C23 C24 1.38(3)
C23 H23 0.9500
C24 P2 1.79(2)
C25 C26 1.35(3)
C25 C30 1.37(3)
C25 P2 1.81(2)
C26 C27 1.39(3)
C26 H26 0.9500
C27 C28 1.36(3)
C27 H27 0.9500
C28 C29 1.38(3)
C28 H28 0.9500
C29 C30 1.37(3)
C29 H29 0.9500
C30 H30 0.9500
C31 C32 1.38(3)
C31 C36 1.38(3)
C31 P2 1.83(2)
C32 C33 1.34(3)
C32 H32 0.9500
C33 C34 1.39(3)
C33 H33 0.9500
C34 C35 1.40(3)
C34 H34 0.9500
C35 C36 1.38(3)
C35 H35 0.9500
C36 H36 0.9500
C37 Cl3 1.70(2)
C37 Cl2 1.72(3)
C37 Cl1 1.76(2)
C37 H37 1.0000
